data_2018240
loop_
_publ_author_name
'Pa\<zout, Richard'
'Maixner, Jaroslav'
'Du\<sek, Michal'
'Kratochv\'il, Bohumil'

_publ_section_title
;
 A new polymorph of succinylcholinium diiodide: comparison of
 succinylcholinium structures
;
_journal_coeditor_code BM3107
_journal_issue 10
_journal_name_full 'Acta Crystallographica Section C'
_journal_page_first o391
_journal_page_last o393
_journal_paper_doi 10.1107/S0108270111033245
_journal_volume 67
_journal_year 2011
_chemical_formula_iupac 'C14 H30 N2 O4 2+ , 2I -'
_chemical_formula_moiety 'C14 H30 N2 O4 2+, 2(I -)'
_chemical_formula_sum 'C14 H30 I2 N2 O4'
_chemical_formula_weight 544.2
_chemical_name_common
;
succinylcholinium diiodide
;
_chemical_name_systematic
;
trimethyl[2-({4-oxo-4-[2-(trimethylazaniumyl)ethoxy]butanoyl}oxy)ethyl]azanium
diiodide
;
_space_group_IT_number 14
_symmetry_cell_setting monoclinic
_symmetry_space_group_name_Hall '-P 2ybc'
_symmetry_space_group_name_H-M 'P 1 21/c 1'
_cell_angle_alpha 90
_cell_angle_beta 92.6170(15)
_cell_angle_gamma 90
_cell_formula_units_Z 4
_cell_length_a 11.6138(2)
_cell_length_b 13.0673(3)
_cell_length_c 13.9152(3)
_cell_measurement_reflns_used 23198
_cell_measurement_temperature 150.6
_cell_measurement_theta_max 29.3220
_cell_measurement_theta_min 2.9242
_cell_volume 2109.58(8)
_computing_cell_refinement 'CrysAlis RED (Oxford Diffraction, 2008)'
_computing_data_collection 'CrysAlis PRO (Oxford Diffraction, 2008)'
_computing_data_reduction 'CrysAlis RED (Oxford Diffraction, 2008)'
_computing_molecular_graphics
;
ORTEP-3 (Farrugia, 1999) and Mercury (Version 2.3; Macrae <i>et al.</i>,
2008)
;
_computing_publication_material 'JANA2006 (Pet\<r\'i\<cek <i>et al.</i>, 2006)'
_computing_structure_refinement 'JANA2006 (Pet\<r\'i\<cek <i>et al.</i>, 2006)'
_computing_structure_solution 'SUPERFLIP (Palatinus & Chapuis, 2007)'
_diffrn_ambient_temperature 150.6
_diffrn_detector_area_resol_mean 10.3784
_diffrn_measured_fraction_theta_full 0.98
_diffrn_measured_fraction_theta_max 0.92
_diffrn_measurement_device 'four-cycle diffractometer'
_diffrn_measurement_device_type 'Oxford Xcalibur Atlas Gemini Ultra'
_diffrn_measurement_method \w
_diffrn_radiation_monochromator graphite
_diffrn_radiation_source 'Enhance (Mo) X-ray Source'
_diffrn_radiation_type 'Mo K\a'
_diffrn_radiation_wavelength 0.7107
_diffrn_reflns_av_R_equivalents 0.0176
_diffrn_reflns_av_sigmaI/netI 0.0108
_diffrn_reflns_limit_h_max 15
_diffrn_reflns_limit_h_min -14
_diffrn_reflns_limit_k_max 17
_diffrn_reflns_limit_k_min -17
_diffrn_reflns_limit_l_max 19
_diffrn_reflns_limit_l_min -18
_diffrn_reflns_number 31136
_diffrn_reflns_theta_full 28.15
_diffrn_reflns_theta_max 29.4
_diffrn_reflns_theta_min 2.93
_exptl_absorpt_coefficient_mu 2.998
_exptl_absorpt_correction_T_max 1.00000
_exptl_absorpt_correction_T_min 0.81979
_exptl_absorpt_correction_type multi-scan
_exptl_absorpt_process_details '(CrysAlis PRO; Oxford Diffraction, 2008)'
_exptl_crystal_colour colourless
_exptl_crystal_density_diffrn 1.7129
_exptl_crystal_description block
_exptl_crystal_F_000 1064
_exptl_crystal_size_max 0.304
_exptl_crystal_size_mid 0.281
_exptl_crystal_size_min 0.262
_refine_diff_density_max 0.43
_refine_diff_density_min -0.33
_refine_ls_extinction_method none
_refine_ls_goodness_of_fit_ref 2.41
_refine_ls_hydrogen_treatment constr
_refine_ls_number_constraints 120
_refine_ls_number_parameters 199
_refine_ls_number_reflns 5358
_refine_ls_number_restraints 0
_refine_ls_R_factor_all 0.0215
_refine_ls_R_factor_gt 0.0187
_refine_ls_shift/su_max 0.0307
_refine_ls_shift/su_mean 0.0045
_refine_ls_structure_factor_coef F
_refine_ls_weighting_details 'w = 1/[\s^2^(F)+0.0001F^2^]'
_refine_ls_weighting_scheme sigma
_refine_ls_wR_factor_gt 0.0371
_refine_ls_wR_factor_ref 0.0376
_reflns_number_gt 4954
_reflns_number_total 5358
_reflns_threshold_expression I>3\s(I)
_cod_data_source_file bm3107.cif
_cod_data_source_block I
_cod_original_sg_symbol_H-M 'P 21/c'
_cod_database_code 2018240
_cod_database_fobs_code 2018240

loop_
_symmetry_equiv_pos_site_id
_symmetry_equiv_pos_as_xyz
1 x,y,z
2 -x,y+1/2,-z+1/2
3 -x,-y,-z
4 x,-y+1/2,z+1/2

loop_
_atom_site_type_symbol
_atom_site_label
_atom_site_fract_x
_atom_site_fract_y
_atom_site_fract_z
_atom_site_U_iso_or_equiv
_atom_site_adp_type
_atom_site_calc_flag
_atom_site_occupancy
_atom_site_symmetry_multiplicity
I I1 0.476572(14) 0.916050(13) 0.233380(12) 0.02253(6) Uani d 1 4
I I2 0.006725(15) 0.293705(14) 0.430571(12) 0.02508(6) Uani d 1 4
O O2B 0.84761(15) 0.50597(13) 0.16706(12) 0.0194(5) Uani d 1 4
O O1B 1.04090(16) 0.50129(15) 0.17714(13) 0.0253(6) Uani d 1 4
O O1A 0.53984(17) 0.68792(16) 1.00856(15) 0.0295(6) Uani d 1 4
O O2A 0.34611(16) 0.68383(15) 0.99999(13) 0.0243(6) Uani d 1 4
N N1A 0.25763(17) 0.84282(16) 0.83040(14) 0.0186(6) Uani d 1 4
N N1B 0.76816(17) 0.69613(16) 0.29736(15) 0.0199(6) Uani d 1 4
C C3B 0.8489(2) 0.5172(2) 0.27099(17) 0.0207(7) Uani d 1 4
C C6B 0.7023(2) 0.6902(2) 0.2023(2) 0.0263(8) Uani d 1 4
C C2B 0.9511(2) 0.50121(18) 0.12846(18) 0.0175(7) Uani d 1 4
C C4B 0.8719(2) 0.62743(19) 0.29975(17) 0.0184(7) Uani d 1 4
C C5A 0.1855(2) 0.7486(2) 0.8313(2) 0.0256(8) Uani d 1 4
C C6A 0.2915(2) 0.8604(2) 0.72916(18) 0.0261(8) Uani d 1 4
C C7A 0.1914(2) 0.9330(2) 0.8633(2) 0.0278(9) Uani d 1 4
C C3A 0.3462(2) 0.7933(2) 0.99497(19) 0.0252(8) Uani d 1 4
C C2A 0.4517(2) 0.6397(2) 1.00463(17) 0.0214(7) Uani d 1 4
C C5B 0.6903(2) 0.6701(3) 0.3770(2) 0.0332(9) Uani d 1 4
C C4A 0.3656(2) 0.8302(2) 0.89318(18) 0.0216(7) Uani d 1 4
C C7B 0.8103(2) 0.8040(2) 0.3128(2) 0.0292(9) Uani d 1 4
C C1A 0.4428(2) 0.5248(2) 1.00497(18) 0.0245(8) Uani d 1 4
C C1B 0.9409(2) 0.49450(19) 0.02185(17) 0.0213(7) Uani d 1 4
H H1C3B 0.907773 0.474083 0.299935 0.0248 Uiso d 1 4
H H2C3B 0.775941 0.496002 0.293968 0.0248 Uiso d 1 4
H H1C6B 0.754381 0.699015 0.151275 0.0316 Uiso d 1 4
H H2C6B 0.665403 0.624703 0.196039 0.0316 Uiso d 1 4
H H3C6B 0.645057 0.743249 0.19867 0.0316 Uiso d 1 4
H H1C4B 0.909281 0.629404 0.362686 0.022 Uiso d 1 4
H H2C4B 0.929236 0.655811 0.259963 0.022 Uiso d 1 4
H H1C5A 0.231581 0.690409 0.816014 0.0307 Uiso d 1 4
H H2C5A 0.155714 0.739789 0.893998 0.0307 Uiso d 1 4
H H3C5A 0.12259 0.75504 0.784457 0.0307 Uiso d 1 4
H H1C6A 0.342311 0.918284 0.727394 0.0314 Uiso d 1 4
H H2C6A 0.330105 0.800836 0.706329 0.0314 Uiso d 1 4
H H3C6A 0.223782 0.873485 0.688873 0.0314 Uiso d 1 4
H H1C7A 0.239083 0.992968 0.8621 0.0334 Uiso d 1 4
H H2C7A 0.124374 0.942776 0.821344 0.0334 Uiso d 1 4
H H3C7A 0.168049 0.921401 0.927714 0.0334 Uiso d 1 4
H H1C3A 0.40574 0.819901 1.038091 0.0302 Uiso d 1 4
H H2C3A 0.273856 0.819045 1.015421 0.0302 Uiso d 1 4
H H1C5B 0.731397 0.678545 0.437898 0.0398 Uiso d 1 4
H H2C5B 0.624511 0.714658 0.373821 0.0398 Uiso d 1 4
H H3C5B 0.665119 0.600367 0.370189 0.0398 Uiso d 1 4
H H1C4A 0.407253 0.8937 0.895871 0.0259 Uiso d 1 4
H H2C4A 0.417214 0.784282 0.862795 0.0259 Uiso d 1 4
H H1C7B 0.857407 0.807444 0.371229 0.035 Uiso d 1 4
H H2C7B 0.854884 0.824439 0.25963 0.035 Uiso d 1 4
H H3C7B 0.745495 0.849104 0.317411 0.035 Uiso d 1 4
H H1C1A 0.410373 0.502665 1.063717 0.0294 Uiso d 1 4
H H2C1A 0.390906 0.503122 0.953237 0.0294 Uiso d 1 4
H H1C1B 0.890493 0.547478 -0.002777 0.0255 Uiso d 1 4
H H2C1B 0.907581 0.429831 0.003293 0.0255 Uiso d 1 4

loop_
_atom_site_aniso_label
_atom_site_aniso_U_11
_atom_site_aniso_U_22
_atom_site_aniso_U_33
_atom_site_aniso_U_12
_atom_site_aniso_U_13
_atom_site_aniso_U_23
_atom_site_aniso_type_symbol
I1 0.02221(11) 0.02083(11) 0.02428(10) 0.00244(6) -0.00178(7) -0.00228(6) I
I2 0.02927(11) 0.02732(11) 0.01870(10) 0.00356(7) 0.00142(7) 0.00028(7) I
O2B 0.0200(9) 0.0204(9) 0.0180(8) 0.0017(7) 0.0025(7) -0.0037(7) O
O1B 0.0217(10) 0.0343(11) 0.0196(9) 0.0053(8) -0.0012(7) -0.0016(8) O
O1A 0.0274(11) 0.0294(11) 0.0312(11) 0.0036(8) -0.0020(8) 0.0043(9) O
O2A 0.0270(10) 0.0236(10) 0.0223(9) 0.0076(8) -0.0009(8) 0.0051(8) O
N1A 0.0183(10) 0.0207(11) 0.0166(9) -0.0011(8) -0.0009(8) 0.0033(8) N
N1B 0.0163(10) 0.0208(11) 0.0223(11) -0.0005(8) -0.0010(8) -0.0045(9) N
C3B 0.0237(13) 0.0215(14) 0.0169(11) 0.0008(10) 0.0021(10) 0.0016(10) C
C6B 0.0212(13) 0.0262(15) 0.0306(14) 0.0028(11) -0.0095(11) -0.0051(12) C
C2B 0.0197(12) 0.0130(11) 0.0198(12) 0.0008(9) 0.0021(10) -0.0019(9) C
C4B 0.0141(11) 0.0212(13) 0.0195(11) 0.0012(9) -0.0015(9) -0.0018(10) C
C5A 0.0231(14) 0.0284(15) 0.0250(13) -0.0076(11) -0.0014(11) 0.0012(12) C
C6A 0.0283(14) 0.0319(16) 0.0182(12) -0.0026(11) 0.0015(10) 0.0064(11) C
C7A 0.0274(15) 0.0279(15) 0.0278(14) 0.0090(11) -0.0026(12) 0.0029(12) C
C3A 0.0317(15) 0.0228(14) 0.0204(12) 0.0105(11) -0.0066(11) -0.0028(10) C
C2A 0.0266(14) 0.0238(14) 0.0140(11) 0.0066(11) 0.0012(10) 0.0040(10) C
C5B 0.0258(15) 0.0393(18) 0.0357(16) -0.0041(13) 0.0148(12) -0.0139(14) C
C4A 0.0187(12) 0.0204(13) 0.0252(13) -0.0013(10) -0.0032(10) 0.0006(11) C
C7B 0.0270(15) 0.0214(14) 0.0390(16) 0.0019(11) -0.0005(12) -0.0092(12) C
C1A 0.0263(14) 0.0255(14) 0.0218(13) 0.0017(11) 0.0039(11) 0.0047(11) C
C1B 0.0214(13) 0.0230(14) 0.0192(12) 0.0011(10) -0.0014(10) -0.0045(10) C

loop_
_atom_type_symbol
_atom_type_scat_dispersion_real
_atom_type_scat_dispersion_imag
_atom_type_scat_source
C 0.0033 0.0016 'International Tables Vol C tables 4.2.6.8 and 6.1.1.1'
N 0.0061 0.0033 'International Tables Vol C tables 4.2.6.8 and 6.1.1.1'
O 0.0106 0.0060 'International Tables Vol C tables 4.2.6.8 and 6.1.1.1'
I -0.4742 1.8119 'International Tables Vol C tables 4.2.6.8 and 6.1.1.1'
H 0.0000 0.0000 'International Tables Vol C tables 4.2.6.8 and 6.1.1.1'

loop_
_geom_angle_atom_site_label_1
_geom_angle_atom_site_label_2
_geom_angle_atom_site_label_3
_geom_angle_site_symmetry_1
_geom_angle_site_symmetry_3
_geom_angle
C3B O2B C2B . . 115.78(19)
C3A O2A C2A . . 115.1(2)
C5A N1A C6A . . 107.9(2)
C5A N1A C7A . . 110.6(2)
C5A N1A C4A . . 111.06(19)
C6A N1A C7A . . 109.2(2)
C6A N1A C4A . . 108.38(19)
C7A N1A C4A . . 109.65(19)
C6B N1B C4B . . 111.41(19)
C6B N1B C5B . . 109.9(2)
C6B N1B C7B . . 108.9(2)
C4B N1B C5B . . 111.0(2)
C4B N1B C7B . . 107.56(19)
C5B N1B C7B . . 108.1(2)
O2B C3B C4B . . 110.6(2)
O2B C3B H1C3B . . 109.4708
O2B C3B H2C3B . . 109.4714
C4B C3B H1C3B . . 109.4714
C4B C3B H2C3B . . 109.4718
H1C3B C3B H2C3B . . 108.2858
N1B C6B H1C6B . . 109.4715
N1B C6B H2C6B . . 109.4711
N1B C6B H3C6B . . 109.4716
H1C6B C6B H2C6B . . 109.471
H1C6B C6B H3C6B . . 109.4708
H2C6B C6B H3C6B . . 109.4713
O2B C2B O1B . . 122.6(2)
O2B C2B C1B . . 111.8(2)
O1B C2B C1B . . 125.6(2)
N1B C4B C3B . . 115.5(2)
N1B C4B H1C4B . . 109.4708
N1B C4B H2C4B . . 109.4716
C3B C4B H1C4B . . 109.4707
C3B C4B H2C4B . . 109.4715
H1C4B C4B H2C4B . . 102.6302
N1A C5A H1C5A . . 109.4717
N1A C5A H2C5A . . 109.4714
N1A C5A H3C5A . . 109.4708
H1C5A C5A H2C5A . . 109.4716
H1C5A C5A H3C5A . . 109.4705
H2C5A C5A H3C5A . . 109.4712
N1A C6A H1C6A . . 109.4708
N1A C6A H2C6A . . 109.4721
N1A C6A H3C6A . . 109.4717
H1C6A C6A H2C6A . . 109.471
H1C6A C6A H3C6A . . 109.4706
H2C6A C6A H3C6A . . 109.4711
N1A C7A H1C7A . . 109.4709
N1A C7A H2C7A . . 109.4711
N1A C7A H3C7A . . 109.4705
H1C7A C7A H2C7A . . 109.4724
H1C7A C7A H3C7A . . 109.4705
H2C7A C7A H3C7A . . 109.4719
O2A C3A C4A . . 111.2(2)
O2A C3A H1C3A . . 109.471
O2A C3A H2C3A . . 109.4709
C4A C3A H1C3A . . 109.4719
C4A C3A H2C3A . . 109.4707
H1C3A C3A H2C3A . . 107.6332
O1A C2A O2A . . 123.2(2)
O1A C2A C1A . . 125.6(2)
O2A C2A C1A . . 111.2(2)
N1B C5B H1C5B . . 109.4712
N1B C5B H2C5B . . 109.4709
N1B C5B H3C5B . . 109.4711
H1C5B C5B H2C5B . . 109.4716
H1C5B C5B H3C5B . . 109.4713
H2C5B C5B H3C5B . . 109.4712
N1A C4A C3A . . 114.8(2)
N1A C4A H1C4A . . 109.4716
N1A C4A H2C4A . . 109.471
C3A C4A H1C4A . . 109.4707
C3A C4A H2C4A . . 109.4715
H1C4A C4A H2C4A . . 103.5293
N1B C7B H1C7B . . 109.4705
N1B C7B H2C7B . . 109.4712
N1B C7B H3C7B . . 109.4717
H1C7B C7B H2C7B . . 109.471
H1C7B C7B H3C7B . . 109.4711
H2C7B C7B H3C7B . . 109.4718
C2A C1A C1A . 3_667 111.8(2)
C2A C1A H1C1A . . 109.4708
C2A C1A H2C1A . . 109.4707
C1A C1A H1C1A 3_667 . 109.4719
C1A C1A H2C1A 3_667 . 109.4715
H1C1A C1A H2C1A . . 107.0247
C2B C1B C1B . 3_765 111.0(2)
C2B C1B H1C1B . . 109.4706
C2B C1B H2C1B . . 109.4711
C1B C1B H1C1B 3_765 . 109.4716
C1B C1B H2C1B 3_765 . 109.4716
H1C1B C1B H2C1B . . 107.8553

loop_
_geom_bond_atom_site_label_1
_geom_bond_atom_site_label_2
_geom_bond_site_symmetry_2
_geom_bond_distance
O2B C3B . 1.453(3)
O2B C2B . 1.340(3)
O1B C2B . 1.217(3)
O1A C2A . 1.201(3)
O2A C3A . 1.432(3)
O2A C2A . 1.354(3)
N1A C5A . 1.489(4)
N1A C6A . 1.498(3)
N1A C7A . 1.491(4)
N1A C4A . 1.504(3)
N1B C6B . 1.499(3)
N1B C4B . 1.501(3)
N1B C5B . 1.501(4)
N1B C7B . 1.505(3)
C3B C4B . 1.516(4)
C3B H1C3B . 0.96
C3B H2C3B . 0.96
C6B H1C6B . 0.96
C6B H2C6B . 0.96
C6B H3C6B . 0.96
C2B C1B . 1.485(3)
C4B H1C4B . 0.96
C4B H2C4B . 0.96
C5A H1C5A . 0.96
C5A H2C5A . 0.96
C5A H3C5A . 0.96
C6A H1C6A . 0.96
C6A H2C6A . 0.96
C6A H3C6A . 0.96
C7A H1C7A . 0.96
C7A H2C7A . 0.96
C7A H3C7A . 0.96
C3A C4A . 1.523(4)
C3A H1C3A . 0.96
C3A H2C3A . 0.96
C2A C1A . 1.505(4)
C5B H1C5B . 0.96
C5B H2C5B . 0.96
C5B H3C5B . 0.96
C4A H1C4A . 0.96
C4A H2C4A . 0.96
C7B H1C7B . 0.96
C7B H2C7B . 0.96
C7B H3C7B . 0.96
C1A C1A 3_667 1.492(4)
C1A H1C1A . 0.96
C1A H2C1A . 0.96
C1B C1B 3_765 1.533(4)
C1B H1C1B . 0.96
C1B H2C1B . 0.96

loop_
_geom_hbond_atom_site_label_D
_geom_hbond_atom_site_label_H
_geom_hbond_atom_site_label_A
_geom_hbond_site_symmetry_A
_geom_hbond_distance_DH
_geom_hbond_distance_HA
_geom_hbond_distance_DA
_geom_hbond_angle_DHA
_geom_hbond_publ_flag
C3B H1C3B I2 1_655 0.96 3.16 4.055(3) 156 no
C3B H2C3B I1 2_645 0.96 3.12 4.002(3) 154 no
C6B H1C6B I2 2_655 0.96 3.29 4.151(3) 151 no
C6B H3C6B I1 . 0.96 3.04 3.984(3) 168 yes
C4B H1C4B I2 3_666 0.96 3.16 4.080(2) 161 no
C5A H2C5A I2 2_556 0.96 3.23 4.121(3) 155 no
C6A H1C6A I1 3_676 0.96 3.05 3.991(3) 167 yes
C7A H2C7A O1B 4_465 0.96 2.31 3.176(3) 150 yes
C3A H1C3A I1 1_556 0.96 3.07 3.926(3) 149 no
C5B H2C5B O1A 4_564 0.96 2.50 3.184(4) 128 yes
C5B H3C5B I1 2_645 0.96 3.22 4.106(3) 154 no
C4A H2C4A I1 4_565 0.96 3.27 4.150(3) 154 no
C7B H2C7B I2 2_655 0.96 3.18 4.082(3) 156 no
C1A H1C1A I1 2_646 0.96 3.26 3.980(3) 133 no
